data_2311156
loop_
_publ_author_name
'Celik, Ismail'
'Akkurt, Mehmet'
'Gezegen, Hayreddin'
'Uremi\,s, Muhammed M'
'Duteanu, Narcis'

_publ_section_title
;
 2-[1-(4-Bromo-phen-yl)-3-hy-droxy-3-(4-meth-oxy-phen-yl)prop-yl]cyclo-hexa-nol.
;
_journal_coeditor_code SJ5331
_journal_issue 'Pt 7'
_journal_name_full 'Acta crystallographica. Section E, Structure reports online'
_journal_page_first o1091
_journal_page_last 2
_journal_paper_doi 10.1107/S1600536813015869
_journal_volume 69
_journal_year 2013
_chemical_formula_iupac 'C22 H27 Br O3'
_chemical_formula_moiety 'C22 H27 Br O3'
_chemical_formula_sum 'C22 H27 Br O3'
_chemical_formula_weight 419.34
_chemical_name_systematic
;
2-[1-(4-Bromophenyl)-3-hydroxy-3-(4-methoxyphenyl)propyl]cyclohexanol
;
_space_group_IT_number 15
_space_group_name_Hall '-C 2yc'
_space_group_name_H-M_alt 'C 1 2/c 1'
_symmetry_cell_setting monoclinic
_symmetry_space_group_name_Hall '-C 2yc'
_symmetry_space_group_name_H-M 'C 1 2/c 1'
_atom_sites_solution_hydrogens geom
_atom_sites_solution_primary direct
_atom_sites_solution_secondary difmap
_cell_angle_alpha 90
_cell_angle_beta 133.032(3)
_cell_angle_gamma 90
_cell_formula_units_Z 8
_cell_length_a 23.2993(14)
_cell_length_b 10.9282(5)
_cell_length_c 22.3632(11)
_cell_measurement_reflns_used 538
_cell_measurement_temperature 296(2)
_cell_measurement_theta_max 27.95
_cell_measurement_theta_min 1.79
_cell_volume 4162.2(4)
_computing_cell_refinement 'X-AREA (Stoe & Cie, 2002)'
_computing_data_collection 'X-AREA (Stoe & Cie, 2002)'
_computing_data_reduction 'X-RED32 (Stoe & Cie, 2002)'
_computing_molecular_graphics 'ORTEP-3 for Windows (Farrugia, 2012)'
_computing_publication_material 'WinGX (Farrugia, 2012) and PLATON (Spek, 2009)'
_computing_structure_refinement 'SHELXL97 (Sheldrick, 2008)'
_computing_structure_solution 'SHELXS97 (Sheldrick, 2008)'
_diffrn_ambient_temperature 296(2)
_diffrn_detector_area_resol_mean 6.67
_diffrn_measured_fraction_theta_full 0.997
_diffrn_measured_fraction_theta_max 0.997
_diffrn_measurement_device '2-circle goniometer'
_diffrn_measurement_device_type 'Stoe IPDS 2'
_diffrn_measurement_method '\w scans'
_diffrn_radiation_monochromator 'plane graphite'
_diffrn_radiation_type 'Mo K\a'
_diffrn_radiation_wavelength 0.71073
_diffrn_reflns_av_R_equivalents 0.0000
_diffrn_reflns_av_sigmaI/netI 0.2036
_diffrn_reflns_limit_h_max 21
_diffrn_reflns_limit_h_min -29
_diffrn_reflns_limit_k_max 13
_diffrn_reflns_limit_k_min 0
_diffrn_reflns_limit_l_max 28
_diffrn_reflns_limit_l_min 0
_diffrn_reflns_number 4301
_diffrn_reflns_reduction_process
;
;
_diffrn_reflns_theta_full 26.50
_diffrn_reflns_theta_max 26.50
_diffrn_reflns_theta_min 1.95
_exptl_absorpt_coefficient_mu 1.993
_exptl_absorpt_correction_T_max 0.572
_exptl_absorpt_correction_T_min 0.448
_exptl_absorpt_correction_type integration
_exptl_absorpt_process_details '[X-RED32 (Stoe & Cie, 2002) and XABS2 (Parkin <i>et al.</i>, 1995)]'
_exptl_crystal_colour colourless
_exptl_crystal_density_diffrn 1.338
_exptl_crystal_density_method 'Not Measured'
_exptl_crystal_description prism
_exptl_crystal_F_000 1744
_exptl_crystal_size_max 0.60
_exptl_crystal_size_mid 0.34
_exptl_crystal_size_min 0.28
_refine_diff_density_max 0.775
_refine_diff_density_min -0.562
_refine_ls_extinction_method none
_refine_ls_goodness_of_fit_ref 1.031
_refine_ls_hydrogen_treatment mixed
_refine_ls_matrix_type full
_refine_ls_number_parameters 240
_refine_ls_number_reflns 4301
_refine_ls_number_restraints 149
_refine_ls_restrained_S_all 1.064
_refine_ls_R_factor_all 0.1276
_refine_ls_R_factor_gt 0.0676
_refine_ls_shift/su_max 0.001
_refine_ls_shift/su_mean 0.000
_refine_ls_structure_factor_coef Fsqd
_refine_ls_weighting_details 'calc w=1/[\s^2^(Fo^2^)+(0.0945P)^2^+0.8672P] where P=(Fo^2^+2Fc^2^)/3'
_refine_ls_weighting_scheme calc
_refine_ls_wR_factor_gt 0.1696
_refine_ls_wR_factor_ref 0.1984
_reflns_number_gt 2327
_reflns_number_total 4301
_reflns_threshold_expression I>2\s(I)
_cod_data_source_file sj5331sup1.cif
_cod_data_source_block I
_cod_original_sg_symbol_H-M 'C 2/c'
_cod_database_code 2311156

loop_
_symmetry_equiv_pos_site_id
_symmetry_equiv_pos_as_xyz
1 x,y,z
2 -x,y,1/2-z
3 -x,-y,-z
4 x,-y,1/2+z
5 1/2+x,1/2+y,z
6 1/2-x,1/2+y,1/2-z
7 1/2-x,1/2-y,-z
8 1/2+x,1/2-y,1/2+z

loop_
_atom_site_aniso_label
_atom_site_aniso_U_11
_atom_site_aniso_U_22
_atom_site_aniso_U_33
_atom_site_aniso_U_12
_atom_site_aniso_U_13
_atom_site_aniso_U_23
Br1 0.1390(7) 0.1527(7) 0.0648(4) -0.0010(5) 0.0707(5) 0.0173(4)
O1 0.0527(17) 0.092(2) 0.0556(17) -0.0169(16) 0.0396(15) -0.0152(16)
O2 0.0511(17) 0.0657(18) 0.0653(18) -0.0043(14) 0.0412(15) -0.0047(14)
O3 0.260(6) 0.060(2) 0.194(5) 0.006(3) 0.204(5) 0.002(3)
C1 0.075(3) 0.075(3) 0.060(2) 0.008(2) 0.051(3) 0.002(2)
C2 0.095(4) 0.084(3) 0.071(3) 0.001(3) 0.065(3) -0.008(3)
C3 0.071(3) 0.076(3) 0.053(2) -0.011(2) 0.041(2) -0.003(2)
C4 0.062(3) 0.066(3) 0.057(2) 0.003(2) 0.035(2) 0.010(2)
C5 0.055(3) 0.063(3) 0.056(2) 0.002(2) 0.038(2) 0.000(2)
C6 0.042(2) 0.056(2) 0.0412(19) -0.0040(17) 0.0266(18) -0.0032(17)
C7 0.046(2) 0.060(2) 0.045(2) -0.0022(18) 0.0321(19) -0.0002(18)
C8 0.040(2) 0.078(3) 0.046(2) -0.003(2) 0.0292(18) 0.000(2)
C9 0.061(3) 0.091(3) 0.056(2) -0.026(3) 0.032(2) 0.006(2)
C10 0.061(3) 0.139(5) 0.057(3) -0.037(3) 0.035(3) -0.002(3)
C11 0.048(3) 0.125(4) 0.055(2) -0.022(3) 0.032(2) -0.005(3)
C12 0.046(2) 0.106(4) 0.050(2) 0.001(2) 0.029(2) 0.005(2)
C13 0.045(2) 0.075(3) 0.046(2) -0.0012(19) 0.0297(19) 0.0007(19)
C14 0.053(2) 0.058(2) 0.048(2) 0.0022(19) 0.033(2) 0.0056(18)
C15 0.053(2) 0.062(2) 0.047(2) -0.005(2) 0.034(2) -0.0005(19)
C16 0.057(2) 0.059(2) 0.053(2) -0.006(2) 0.040(2) -0.0039(19)
C17 0.159(6) 0.068(3) 0.101(4) -0.007(3) 0.109(4) -0.002(3)
C18 0.209(7) 0.065(3) 0.135(5) 0.006(4) 0.151(6) 0.013(3)
C19 0.147(6) 0.053(3) 0.127(5) 0.002(3) 0.119(5) -0.001(3)
C20 0.140(5) 0.063(3) 0.099(4) -0.005(3) 0.097(4) -0.011(3)
C21 0.093(4) 0.064(3) 0.068(3) 0.001(2) 0.062(3) 0.000(2)
C22 0.287(12) 0.068(4) 0.227(9) 0.018(5) 0.232(10) 0.028(5)

loop_
_atom_site_type_symbol
_atom_site_label
_atom_site_fract_x
_atom_site_fract_y
_atom_site_fract_z
_atom_site_U_iso_or_equiv
_atom_site_thermal_displace_type
_atom_site_calc_flag
_atom_site_refinement_flags
_atom_site_occupancy
Br Br1 0.90669(5) 0.12894(8) 0.49681(4) 0.1178(4) Uani d . 1.000
O O1 0.68319(18) 0.2009(3) -0.02218(19) 0.0645(10) Uani d D 1.000
O O2 0.91572(17) 0.3614(3) 0.19089(19) 0.0594(10) Uani d D 1.000
O O3 0.9041(4) 0.9462(3) 0.2060(3) 0.130(3) Uani d . 1.000
C C1 0.7850(3) 0.2963(4) 0.2729(3) 0.0658(16) Uani d U 1.000
C C2 0.8135(3) 0.2666(5) 0.3495(3) 0.0762(19) Uani d U 1.000
C C3 0.8642(3) 0.1688(5) 0.3903(3) 0.0678(16) Uani d U 1.000
C C4 0.8854(3) 0.1024(4) 0.3576(3) 0.0664(16) Uani d U 1.000
C C5 0.8566(3) 0.1340(4) 0.2812(3) 0.0579(16) Uani d U 1.000
C C6 0.8059(2) 0.2320(4) 0.2374(2) 0.0479(11) Uani d U 1.000
C C7 0.7740(2) 0.2639(4) 0.1536(2) 0.0494(12) Uani d . 1.000
C C8 0.6854(2) 0.2325(4) 0.0871(2) 0.0548(14) Uani d U 1.000
C C9 0.6696(3) 0.0990(5) 0.0910(3) 0.0761(16) Uani d U 1.000
C C10 0.5823(3) 0.0706(6) 0.0323(3) 0.090(2) Uani d DU 1.000
C C11 0.5419(3) 0.1067(5) -0.0550(3) 0.0787(18) Uani d U 1.000
C C12 0.5591(3) 0.2377(5) -0.0597(3) 0.0705(16) Uani d U 1.000
C C13 0.6465(2) 0.2654(4) 0.0002(2) 0.0565(14) Uani d U 1.000
C C14 0.7910(2) 0.3971(4) 0.1491(2) 0.0542(12) Uani d . 1.000
C C15 0.8779(2) 0.4304(4) 0.2098(2) 0.0541(12) Uani d D 1.000
C C16 0.8874(3) 0.5678(4) 0.2089(3) 0.0542(12) Uani d U 1.000
C C17 0.8778(4) 0.6232(5) 0.1470(4) 0.092(3) Uani d U 1.000
C C18 0.8820(5) 0.7492(5) 0.1436(4) 0.108(3) Uani d U 1.000
C C19 0.8971(4) 0.8204(4) 0.2031(4) 0.087(3) Uani d U 1.000
C C20 0.9063(4) 0.7675(4) 0.2643(4) 0.088(2) Uani d U 1.000
C C21 0.9017(3) 0.6423(4) 0.2674(3) 0.0690(19) Uani d U 1.000
C C22 0.8947(6) 1.0051(5) 0.1428(6) 0.146(5) Uani d . 1.000
H H1 0.75060 0.36190 0.24470 0.0790 Uiso c R 1.000
H H1A 0.65010 0.16080 -0.06370 0.0970 Uiso c R 1.000
H H2 0.79880 0.31140 0.37260 0.0910 Uiso c R 1.000
H H2A 0.9441(7) 0.398(3) 0.1907(8) 0.0890 Uiso d D 1.000
H H4 0.91900 0.03590 0.38580 0.0800 Uiso c R 1.000
H H5 0.87170 0.08820 0.25880 0.0700 Uiso c R 1.000
H H7 0.80120 0.21210 0.14380 0.0600 Uiso c R 1.000
H H8 0.65930 0.28140 0.09940 0.0660 Uiso c R 1.000
H H9A 0.69390 0.07980 0.14630 0.0910 Uiso c R 1.000
H H9B 0.69360 0.04740 0.07780 0.0910 Uiso c R 1.000
H H10A 0.55890 0.11540 0.04870 0.1080 Uiso c R 1.000
H H10B 0.57480 -0.01610 0.03430 0.1080 Uiso c R 1.000
H H11A 0.55980 0.05310 -0.07400 0.0950 Uiso c R 1.000
H H11B 0.48570 0.09600 -0.09090 0.0950 Uiso c R 1.000
H H12A 0.53430 0.29160 -0.04850 0.0850 Uiso c R 1.000
H H12B 0.53620 0.25450 -0.11480 0.0850 Uiso c R 1.000
H H13 0.65320 0.35340 -0.00170 0.0670 Uiso c R 1.000
H H14A 0.76880 0.41340 0.09420 0.0650 Uiso c R 1.000
H H14B 0.76450 0.44980 0.15880 0.0650 Uiso c R 1.000
H H15 0.90090 0.40710 0.26470 0.0650 Uiso c R 1.000
H H17 0.86820 0.57490 0.10680 0.1100 Uiso c R 1.000
H H18 0.87460 0.78490 0.10100 0.1280 Uiso c R 1.000
H H20 0.91570 0.81630 0.30430 0.1050 Uiso c R 1.000
H H21 0.90830 0.60750 0.30980 0.0830 Uiso c R 1.000
H H22A 0.93450 0.97650 0.14400 0.2190 Uiso c R 1.000
H H22B 0.89960 1.09200 0.15120 0.2190 Uiso c R 1.000
H H22C 0.84380 0.98630 0.09060 0.2190 Uiso c R 1.000

loop_
_atom_type_symbol
_atom_type_description
_atom_type_scat_dispersion_real
_atom_type_scat_dispersion_imag
_atom_type_scat_source
C C 0.0033 0.0016 ' International Tables Vol C Tables 4.2.6.8 and 6.1.1.4'
H H 0.0000 0.0000 ' International Tables Vol C Tables 4.2.6.8 and 6.1.1.4'
Br Br -0.2901 2.4595 ' International Tables Vol C Tables 4.2.6.8 and 6.1.1.4'
O O 0.0106 0.0060 ' International Tables Vol C Tables 4.2.6.8 and 6.1.1.4'

loop_
_geom_angle_atom_site_label_1
_geom_angle_atom_site_label_2
_geom_angle_atom_site_label_3
_geom_angle
_geom_angle_publ_flag
C19 O3 C22 118.0(6) no
C13 O1 H1A 110.00 no
C15 O2 H2A 116(2) no
C2 C1 C6 122.2(5) no
C1 C2 C3 118.1(6) no
Br1 C3 C2 119.0(5) no
Br1 C3 C4 119.2(4) no
C2 C3 C4 121.8(5) no
C3 C4 C5 119.2(5) no
C4 C5 C6 121.7(6) no
C5 C6 C7 121.0(5) no
C1 C6 C5 117.0(4) no
C1 C6 C7 122.0(4) no
C6 C7 C14 111.8(3) no
C6 C7 C8 110.2(4) no
C8 C7 C14 112.5(3) no
C7 C8 C13 114.5(4) no
C7 C8 C9 111.9(4) no
C9 C8 C13 110.0(3) no
C8 C9 C10 112.3(5) no
C9 C10 C11 110.1(6) no
C10 C11 C12 111.8(4) no
C11 C12 C13 112.8(5) no
O1 C13 C12 110.7(4) no
O1 C13 C8 110.6(4) no
C8 C13 C12 110.5(5) no
C7 C14 C15 114.5(3) no
O2 C15 C16 113.2(5) no
C14 C15 C16 109.9(4) no
O2 C15 C14 108.9(3) no
C17 C16 C21 117.5(5) no
C15 C16 C17 121.4(5) no
C15 C16 C21 121.0(5) no
C16 C17 C18 121.4(7) no
C17 C18 C19 119.6(8) no
O3 C19 C20 116.3(6) no
O3 C19 C18 123.9(7) no
C18 C19 C20 119.8(5) no
C19 C20 C21 120.5(6) no
C16 C21 C20 121.1(6) no
C2 C1 H1 119.00 no
C6 C1 H1 119.00 no
C1 C2 H2 121.00 no
C3 C2 H2 121.00 no
C3 C4 H4 120.00 no
C5 C4 H4 120.00 no
C4 C5 H5 119.00 no
C6 C5 H5 119.00 no
C6 C7 H7 107.00 no
C8 C7 H7 107.00 no
C14 C7 H7 107.00 no
C7 C8 H8 107.00 no
C9 C8 H8 107.00 no
C13 C8 H8 107.00 no
C8 C9 H9A 109.00 no
C8 C9 H9B 109.00 no
C10 C9 H9A 109.00 no
C10 C9 H9B 109.00 no
H9A C9 H9B 108.00 no
C9 C10 H10A 110.00 no
C9 C10 H10B 110.00 no
C11 C10 H10A 110.00 no
C11 C10 H10B 110.00 no
H10A C10 H10B 108.00 no
C10 C11 H11A 109.00 no
C10 C11 H11B 109.00 no
C12 C11 H11A 109.00 no
C12 C11 H11B 109.00 no
H11A C11 H11B 108.00 no
C11 C12 H12A 109.00 no
C11 C12 H12B 109.00 no
C13 C12 H12A 109.00 no
C13 C12 H12B 109.00 no
H12A C12 H12B 108.00 no
O1 C13 H13 108.00 no
C8 C13 H13 108.00 no
C12 C13 H13 108.00 no
C7 C14 H14A 109.00 no
C7 C14 H14B 108.00 no
C15 C14 H14A 109.00 no
C15 C14 H14B 109.00 no
H14A C14 H14B 108.00 no
O2 C15 H15 108.00 no
C14 C15 H15 108.00 no
C16 C15 H15 108.00 no
C16 C17 H17 119.00 no
C18 C17 H17 119.00 no
C17 C18 H18 120.00 no
C19 C18 H18 120.00 no
C19 C20 H20 120.00 no
C21 C20 H20 120.00 no
C16 C21 H21 119.00 no
C20 C21 H21 119.00 no
O3 C22 H22A 109.00 no
O3 C22 H22B 110.00 no
O3 C22 H22C 110.00 no
H22A C22 H22B 109.00 no
H22A C22 H22C 109.00 no
H22B C22 H22C 109.00 no

loop_
_geom_bond_atom_site_label_1
_geom_bond_atom_site_label_2
_geom_bond_distance
_geom_bond_publ_flag
Br1 C3 1.904(5) no
O1 C13 1.436(7) no
O2 C15 1.426(7) no
O3 C19 1.381(6) no
O3 C22 1.427(13) no
O1 H1A 0.8200 no
O2 H2A 0.78(3) no
C1 C2 1.389(8) no
C1 C6 1.374(9) no
C2 C3 1.378(8) no
C3 C4 1.341(10) no
C4 C5 1.387(8) no
C5 C6 1.387(7) no
C6 C7 1.512(5) no
C7 C8 1.550(6) no
C7 C14 1.530(6) no
C8 C9 1.522(7) no
C8 C13 1.524(5) no
C9 C10 1.521(10) no
C10 C11 1.531(7) no
C11 C12 1.510(8) no
C12 C13 1.520(8) no
C14 C15 1.524(7) no
C15 C16 1.520(6) no
C16 C21 1.375(8) no
C16 C17 1.382(10) no
C17 C18 1.386(8) no
C18 C19 1.364(10) no
C19 C20 1.361(11) no
C20 C21 1.378(6) no
C1 H1 0.9300 no
C2 H2 0.9300 no
C4 H4 0.9300 no
C5 H5 0.9300 no
C7 H7 0.9800 no
C8 H8 0.9800 no
C9 H9A 0.9700 no
C9 H9B 0.9700 no
C10 H10A 0.9700 no
C10 H10B 0.9700 no
C11 H11A 0.9700 no
C11 H11B 0.9700 no
C12 H12A 0.9700 no
C12 H12B 0.9700 no
C13 H13 0.9800 no
C14 H14A 0.9700 no
C14 H14B 0.9700 no
C15 H15 0.9800 no
C17 H17 0.9300 no
C18 H18 0.9300 no
C20 H20 0.9300 no
C21 H21 0.9300 no
C22 H22A 0.9600 no
C22 H22B 0.9600 no
C22 H22C 0.9600 no

loop_
_geom_hbond_atom_site_label_D
_geom_hbond_atom_site_label_H
_geom_hbond_atom_site_label_A
_geom_hbond_site_symmetry_A
_geom_hbond_distance_DH
_geom_hbond_distance_HA
_geom_hbond_distance_DA
_geom_hbond_angle_DHA
_geom_hbond_publ_flag
O1 H1A O2 7_655 0.8200 2.1300 2.854(4) 147.00 yes
O2 H2A O2 2_755 0.78(3) 2.457(17) 2.871(6) 114.9(18) yes
C5 H5 O3 1_545 0.9300 2.3600 3.287(10) 171.00 yes

loop_
_geom_torsion_atom_site_label_1
_geom_torsion_atom_site_label_2
_geom_torsion_atom_site_label_3
_geom_torsion_atom_site_label_4
_geom_torsion
_geom_torsion_publ_flag
C22 O3 C19 C20 -179.9(10) no
C22 O3 C19 C18 0.2(16) no
C2 C1 C6 C5 0.7(9) no
C2 C1 C6 C7 179.3(6) no
C6 C1 C2 C3 -0.2(10) no
C1 C2 C3 Br1 178.1(5) no
C1 C2 C3 C4 -0.7(10) no
Br1 C3 C4 C5 -177.8(5) no
C2 C3 C4 C5 1.1(10) no
C3 C4 C5 C6 -0.5(10) no
C4 C5 C6 C7 -179.0(5) no
C4 C5 C6 C1 -0.4(9) no
C5 C6 C7 C8 109.2(6) no
C1 C6 C7 C8 -69.4(6) no
C1 C6 C7 C14 56.5(7) no
C5 C6 C7 C14 -125.0(5) no
C14 C7 C8 C9 178.6(4) no
C14 C7 C8 C13 52.5(5) no
C6 C7 C14 C15 59.2(6) no
C8 C7 C14 C15 -176.3(4) no
C6 C7 C8 C9 -56.0(5) no
C6 C7 C8 C13 177.9(4) no
C13 C8 C9 C10 -57.8(7) no
C7 C8 C9 C10 173.7(5) no
C9 C8 C13 O1 -66.8(6) no
C9 C8 C13 C12 56.1(6) no
C7 C8 C13 O1 60.3(5) no
C7 C8 C13 C12 -176.9(4) no
C8 C9 C10 C11 55.8(7) no
C9 C10 C11 C12 -53.1(8) no
C10 C11 C12 C13 53.9(8) no
C11 C12 C13 C8 -55.2(6) no
C11 C12 C13 O1 67.6(6) no
C7 C14 C15 C16 -171.5(4) no
C7 C14 C15 O2 64.0(5) no
O2 C15 C16 C17 44.5(8) no
C14 C15 C16 C21 98.9(7) no
O2 C15 C16 C21 -139.1(6) no
C14 C15 C16 C17 -77.5(9) no
C15 C16 C21 C20 -176.6(7) no
C17 C16 C21 C20 0.0(12) no
C15 C16 C17 C18 176.3(8) no
C21 C16 C17 C18 -0.3(13) no
C16 C17 C18 C19 1.0(16) no
C17 C18 C19 C20 -1.4(16) no
C17 C18 C19 O3 178.5(10) no
O3 C19 C20 C21 -178.9(9) no
C18 C19 C20 C21 1.0(15) no
C19 C20 C21 C16 -0.3(14) no
